data_2018118
loop_
_publ_author_name
'Fernandes, Jos\'e A.'
'Vilela, S\'ergio M. F.'
'Ribeiro-Claro, Paulo J. A.'
'Almeida Paz, Filipe A.'

_publ_section_title
;
 1,3,5-Tris(bromomethyl)benzene
;
_journal_coeditor_code TP3001
_journal_issue 6
_journal_name_full 'Acta Crystallographica Section C'
_journal_page_first o198
_journal_page_last o200
_journal_paper_doi 10.1107/S0108270111013618
_journal_volume 67
_journal_year 2011
_chemical_formula_iupac 'C9 H9 Br3'
_chemical_formula_moiety 'C9 H9 Br3'
_chemical_formula_sum 'C9 H9 Br3'
_chemical_formula_weight 356.89
_chemical_name_systematic
;
1,3,5-tris(Bromomethyl)benzene
;
_space_group_IT_number 2
_symmetry_cell_setting triclinic
_symmetry_space_group_name_Hall '-P 1'
_symmetry_space_group_name_H-M 'P -1'
_atom_sites_solution_hydrogens geom
_atom_sites_solution_primary direct
_atom_sites_solution_secondary difmap
_cell_angle_alpha 99.756(2)
_cell_angle_beta 93.909(2)
_cell_angle_gamma 96.506(2)
_cell_formula_units_Z 2
_cell_length_a 4.6061(2)
_cell_length_b 8.2473(2)
_cell_length_c 14.7545(4)
_cell_measurement_reflns_used 4388
_cell_measurement_temperature 150(2)
_cell_measurement_theta_max 30.29
_cell_measurement_theta_min 2.66
_cell_volume 546.64(3)
_computing_cell_refinement 'APEX2 (Bruker, 2006)'
_computing_data_collection 'APEX2 (Bruker, 2006)'
_computing_data_reduction 'SAINT-Plus (Bruker, 2005)'
_computing_molecular_graphics 'DIAMOND (Brandenburg, 2009)'
_computing_publication_material 'SHELXTL (Sheldrick, 2008)'
_computing_structure_refinement 'SHELXTL (Sheldrick, 2008)'
_computing_structure_solution 'SHELXTL (Sheldrick, 2008)'
_diffrn_ambient_temperature 150(2)
_diffrn_measured_fraction_theta_full 0.995
_diffrn_measured_fraction_theta_max 0.995
_diffrn_measurement_device_type 'Bruker X8 KappaCCD APEXII'
_diffrn_measurement_method '\w and \f'
_diffrn_radiation_monochromator graphite
_diffrn_radiation_source 'fine-focus sealed tube'
_diffrn_radiation_type MoK\a
_diffrn_radiation_wavelength 0.71073
_diffrn_reflns_av_R_equivalents 0.0389
_diffrn_reflns_av_sigmaI/netI 0.0472
_diffrn_reflns_limit_h_max 7
_diffrn_reflns_limit_h_min -7
_diffrn_reflns_limit_k_max 12
_diffrn_reflns_limit_k_min -12
_diffrn_reflns_limit_l_max 22
_diffrn_reflns_limit_l_min -22
_diffrn_reflns_number 13782
_diffrn_reflns_theta_full 33.14
_diffrn_reflns_theta_max 33.14
_diffrn_reflns_theta_min 4.10
_diffrn_standards_number 0
_exptl_absorpt_coefficient_mu 11.016
_exptl_absorpt_correction_T_max 0.7335
_exptl_absorpt_correction_T_min 0.3515
_exptl_absorpt_correction_type multi-scan
_exptl_absorpt_process_details '(SADABS; Sheldrick, 1998)'
_exptl_crystal_colour colourless
_exptl_crystal_density_diffrn 2.168
_exptl_crystal_density_method 'not measured'
_exptl_crystal_description block
_exptl_crystal_F_000 336
_exptl_crystal_size_max 0.12
_exptl_crystal_size_mid 0.04
_exptl_crystal_size_min 0.03
_refine_diff_density_max 1.477
_refine_diff_density_min -1.130
_refine_ls_extinction_method none
_refine_ls_goodness_of_fit_ref 1.011
_refine_ls_hydrogen_treatment constr
_refine_ls_matrix_type full
_refine_ls_number_parameters 109
_refine_ls_number_reflns 4130
_refine_ls_number_restraints 0
_refine_ls_restrained_S_all 1.011
_refine_ls_R_factor_all 0.0663
_refine_ls_R_factor_gt 0.0349
_refine_ls_shift/su_max 0.003
_refine_ls_shift/su_mean 0.000
_refine_ls_structure_factor_coef Fsqd
_refine_ls_weighting_details 'calc w = 1/[\s^2^(Fo^2^)+(0.0265P)^2^+0.4156P] where P=(Fo^2^+2Fc^2^)/3'
_refine_ls_weighting_scheme calc
_refine_ls_wR_factor_gt 0.0691
_refine_ls_wR_factor_ref 0.0772
_reflns_number_gt 2866
_reflns_number_total 4130
_reflns_threshold_expression I>2\s(I)
_cod_data_source_file tp3001.cif
_cod_data_source_block I
_cod_database_code 2018118
_cod_database_fobs_code 2018118

loop_
_symmetry_equiv_pos_as_xyz
'x, y, z'
'-x, -y, -z'

loop_
_atom_site_type_symbol
_atom_site_label
_atom_site_fract_x
_atom_site_fract_y
_atom_site_fract_z
_atom_site_U_iso_or_equiv
_atom_site_adp_type
_atom_site_calc_flag
_atom_site_refinement_flags
_atom_site_occupancy
_atom_site_symmetry_multiplicity
_atom_site_disorder_assembly
_atom_site_disorder_group
Br Br1 0.42572(8) 0.25156(5) 1.028285(19) 0.04581(10) Uani d . 1 1 . .
Br Br2 0.44135(7) 0.29983(4) 0.546414(19) 0.03728(9) Uani d . 1 1 . .
Br Br3 0.05600(6) -0.42568(4) 0.75227(2) 0.03895(9) Uani d . 1 1 . .
C C1 0.2003(6) 0.1775(3) 0.83787(17) 0.0245(5) Uani d . 1 1 . .
C C2 0.3936(5) 0.2199(3) 0.77418(17) 0.0226(5) Uani d . 1 1 . .
H H2 0.5144 0.3238 0.7869 0.027 Uiso calc R 1 1 . .
C C3 0.4104(5) 0.1107(3) 0.69209(16) 0.0204(5) Uani d . 1 1 . .
C C4 0.2333(5) -0.0415(3) 0.67394(17) 0.0228(5) Uani d . 1 1 . .
H H4 0.2433 -0.1159 0.6179 0.027 Uiso calc R 1 1 . .
C C5 0.0403(5) -0.0859(3) 0.73759(18) 0.0234(5) Uani d . 1 1 . .
C C6 0.0269(6) 0.0241(3) 0.81938(18) 0.0260(5) Uani d . 1 1 . .
H H6 -0.1020 -0.0058 0.8631 0.031 Uiso calc R 1 1 . .
C C7 0.1755(7) 0.2959(4) 0.9243(2) 0.0385(7) Uani d . 1 1 . .
H H7A -0.0312 0.2868 0.9393 0.046 Uiso calc R 1 1 . .
H H7B 0.2333 0.4105 0.9145 0.046 Uiso calc R 1 1 . .
C C8 0.6170(6) 0.1585(3) 0.62449(17) 0.0253(5) Uani d . 1 1 . .
H H8A 0.6653 0.0573 0.5850 0.030 Uiso calc R 1 1 . .
H H8B 0.8013 0.2191 0.6582 0.030 Uiso calc R 1 1 . .
C C9 -0.1522(6) -0.2484(3) 0.7179(2) 0.0313(6) Uani d . 1 1 . .
H H9A -0.2193 -0.2757 0.6513 0.038 Uiso calc R 1 1 . .
H H9B -0.3275 -0.2398 0.7528 0.038 Uiso calc R 1 1 . .

loop_
_atom_site_aniso_label
_atom_site_aniso_U_11
_atom_site_aniso_U_22
_atom_site_aniso_U_33
_atom_site_aniso_U_12
_atom_site_aniso_U_13
_atom_site_aniso_U_23
Br1 0.0576(2) 0.0520(2) 0.02446(14) -0.00972(16) 0.00629(13) 0.00734(14)
Br2 0.0547(2) 0.03606(17) 0.02786(13) 0.01662(14) 0.00969(12) 0.01526(12)
Br3 0.02925(15) 0.01889(13) 0.0684(2) 0.00009(11) -0.00106(14) 0.01098(14)
C1 0.0247(13) 0.0232(13) 0.0266(12) 0.0043(10) 0.0039(10) 0.0056(11)
C2 0.0214(12) 0.0182(12) 0.0286(12) 0.0026(9) 0.0020(10) 0.0056(10)
C3 0.0189(11) 0.0198(12) 0.0245(11) 0.0041(9) 0.0010(9) 0.0086(10)
C4 0.0239(12) 0.0203(12) 0.0239(11) 0.0050(10) -0.0022(9) 0.0034(10)
C5 0.0180(11) 0.0208(12) 0.0316(12) -0.0001(9) -0.0038(10) 0.0097(11)
C6 0.0219(12) 0.0269(14) 0.0314(12) 0.0023(10) 0.0053(10) 0.0111(11)
C7 0.0419(17) 0.0383(18) 0.0345(15) 0.0070(14) 0.0094(13) 0.0006(14)
C8 0.0262(13) 0.0247(13) 0.0273(12) 0.0046(10) 0.0048(10) 0.0095(11)
C9 0.0253(13) 0.0262(14) 0.0421(15) -0.0040(11) -0.0079(11) 0.0140(12)

loop_
_atom_type_symbol
_atom_type_description
_atom_type_scat_dispersion_real
_atom_type_scat_dispersion_imag
_atom_type_scat_source
C C 0.0033 0.0016 'International Tables Vol C Tables 4.2.6.8 and 6.1.1.4'
H H 0.0000 0.0000 'International Tables Vol C Tables 4.2.6.8 and 6.1.1.4'
Br Br -0.2901 2.4595 'International Tables Vol C Tables 4.2.6.8 and 6.1.1.4'

loop_
_geom_angle_atom_site_label_1
_geom_angle_atom_site_label_2
_geom_angle_atom_site_label_3
_geom_angle_site_symmetry_1
_geom_angle_site_symmetry_3
_geom_angle
_geom_angle_publ_flag
C6 C1 C2 . . 119.5(2) ?
C6 C1 C7 . . 119.9(2) ?
C2 C1 C7 . . 120.5(3) ?
C3 C2 C1 . . 120.4(2) ?
C3 C2 H2 . . 119.8 ?
C1 C2 H2 . . 119.8 ?
C4 C3 C2 . . 119.5(2) ?
C4 C3 C8 . . 120.8(2) ?
C2 C3 C8 . . 119.7(2) ?
C3 C4 C5 . . 120.6(2) ?
C3 C4 H4 . . 119.7 ?
C5 C4 H4 . . 119.7 ?
C6 C5 C4 . . 119.3(2) ?
C6 C5 C9 . . 120.0(2) ?
C4 C5 C9 . . 120.7(2) ?
C5 C6 C1 . . 120.7(2) ?
C5 C6 H6 . . 119.6 ?
C1 C6 H6 . . 119.6 ?
C1 C7 Br1 . . 111.5(2) ?
C1 C7 H7A . . 109.3 ?
Br1 C7 H7A . . 109.3 ?
C1 C7 H7B . . 109.3 ?
Br1 C7 H7B . . 109.3 ?
H7A C7 H7B . . 108.0 ?
C3 C8 Br2 . . 110.77(17) ?
C3 C8 H8A . . 109.5 ?
Br2 C8 H8A . . 109.5 ?
C3 C8 H8B . . 109.5 ?
Br2 C8 H8B . . 109.5 ?
H8A C8 H8B . . 108.1 ?
C5 C9 Br3 . . 111.15(18) ?
C5 C9 H9A . . 109.4 ?
Br3 C9 H9A . . 109.4 ?
C5 C9 H9B . . 109.4 ?
Br3 C9 H9B . . 109.4 ?
H9A C9 H9B . . 108.0 ?

loop_
_geom_bond_atom_site_label_1
_geom_bond_atom_site_label_2
_geom_bond_site_symmetry_2
_geom_bond_distance
_geom_bond_publ_flag
Br1 C7 . 1.965(3) ?
Br2 C8 . 1.970(2) ?
Br3 C9 . 1.954(3) ?
C1 C6 . 1.392(4) ?
C1 C2 . 1.397(3) ?
C1 C7 . 1.488(4) ?
C2 C3 . 1.394(3) ?
C2 H2 . 0.9500 ?
C3 C4 . 1.391(4) ?
C3 C8 . 1.494(3) ?
C4 C5 . 1.401(4) ?
C4 H4 . 0.9500 ?
C5 C6 . 1.391(4) ?
C5 C9 . 1.494(4) ?
C6 H6 . 0.9500 ?
C7 H7A . 0.9900 ?
C7 H7B . 0.9900 ?
C8 H8A . 0.9900 ?
C8 H8B . 0.9900 ?
C9 H9A . 0.9900 ?
C9 H9B . 0.9900 ?

loop_
_geom_torsion_atom_site_label_1
_geom_torsion_atom_site_label_2
_geom_torsion_atom_site_label_3
_geom_torsion_atom_site_label_4
_geom_torsion_site_symmetry_1
_geom_torsion_site_symmetry_2
_geom_torsion_site_symmetry_3
_geom_torsion_site_symmetry_4
_geom_torsion
_geom_torsion_publ_flag
C6 C1 C2 C3 . . . . 0.9(4) ?
C7 C1 C2 C3 . . . . -178.2(2) ?
C1 C2 C3 C4 . . . . -0.1(3) ?
C1 C2 C3 C8 . . . . 179.6(2) ?
C2 C3 C4 C5 . . . . -0.4(3) ?
C8 C3 C4 C5 . . . . 179.9(2) ?
C3 C4 C5 C6 . . . . 0.1(4) ?
C3 C4 C5 C9 . . . . 179.4(2) ?
C4 C5 C6 C1 . . . . 0.6(4) ?
C9 C5 C6 C1 . . . . -178.6(2) ?
C2 C1 C6 C5 . . . . -1.2(4) ?
C7 C1 C6 C5 . . . . 177.9(2) ?
C6 C1 C7 Br1 . . . . 85.5(3) ?
C2 C1 C7 Br1 . . . . -95.4(3) ?
C4 C3 C8 Br2 . . . . 97.1(2) ?
C2 C3 C8 Br2 . . . . -82.5(3) ?
C6 C5 C9 Br3 . . . . -96.5(3) ?
C4 C5 C9 Br3 . . . . 84.3(3) ?

loop_
_cod_related_entry_id
_cod_related_entry_database
_cod_related_entry_code
1 ChemSpider 461902
